data_4335788
loop_
_publ_author_name
'Thomas J. Robilotto'
'Nihal Deligonul'
'James B. Updegraff'
'Thomas G. Gray'

_publ_section_title
;
 Azido, Triazolyl, and Alkynyl Complexes of Gold(I): Syntheses,
 Structures, and Ligand Effects
;
_journal_name_full 'Inorganic Chemistry'
_journal_page_first 9659
_journal_page_last 9668
_journal_paper_doi 10.1021/ic4014569
_journal_volume 52
_journal_year 2013
_chemical_formula_moiety 'C25 H27 Au N3 P'
_chemical_formula_sum 'C25 H27 Au N3 P'
_chemical_formula_weight 597.43
_chemical_name_systematic
; 
 ? 
;
_space_group_IT_number 4
_symmetry_cell_setting monoclinic
_symmetry_space_group_name_Hall 'P 2yb'
_symmetry_space_group_name_H-M 'P 1 21 1'
_atom_sites_solution_hydrogens geom
_atom_sites_solution_primary direct
_atom_sites_solution_secondary difmap
_audit_creation_method SHELXL-97
_cell_angle_alpha 90.00
_cell_angle_beta 97.4650(10)
_cell_angle_gamma 90.00
_cell_formula_units_Z 4
_cell_length_a 12.7141(3)
_cell_length_b 12.5924(3)
_cell_length_c 14.5253(3)
_cell_measurement_reflns_used 9646
_cell_measurement_temperature 100(2)
_cell_measurement_theta_max 29.59
_cell_measurement_theta_min 2.29
_cell_volume 2305.81(9)
_computing_cell_refinement SMART
_computing_data_collection SMART
_computing_data_reduction SAINT
_computing_molecular_graphics 'SHELXL-97 (Sheldrick, 1997)'
_computing_publication_material 'SHELXL-97 (Sheldrick, 1997)'
_computing_structure_refinement 'SHELXL-97 (Sheldrick, 1997)'
_computing_structure_solution 'SHELXS-97 (Sheldrick, 1990)'
_diffrn_ambient_temperature 100(2)
_diffrn_measured_fraction_theta_full 0.998
_diffrn_measured_fraction_theta_max 0.998
_diffrn_measurement_device_type 'Bruker AXS APEX II CCD area detector'
_diffrn_measurement_method 'phi and omega scans'
_diffrn_radiation_monochromator graphite
_diffrn_radiation_source 'fine-focus sealed tube'
_diffrn_radiation_type MoK\a
_diffrn_radiation_wavelength 0.71073
_diffrn_reflns_av_R_equivalents 0.0272
_diffrn_reflns_av_sigmaI/netI 0.0349
_diffrn_reflns_limit_h_max 17
_diffrn_reflns_limit_h_min -17
_diffrn_reflns_limit_k_max 17
_diffrn_reflns_limit_k_min -16
_diffrn_reflns_limit_l_max 20
_diffrn_reflns_limit_l_min -20
_diffrn_reflns_number 53261
_diffrn_reflns_theta_full 29.61
_diffrn_reflns_theta_max 29.61
_diffrn_reflns_theta_min 1.62
_diffrn_standards_decay_% none
_diffrn_standards_number 0
_exptl_absorpt_coefficient_mu 6.466
_exptl_absorpt_correction_T_max 0.5945
_exptl_absorpt_correction_T_min 0.1189
_exptl_absorpt_correction_type multi-scan
_exptl_absorpt_process_details 'AXScale in APEX2 (Bruker, 2004)'
_exptl_crystal_colour colorless
_exptl_crystal_density_diffrn 1.721
_exptl_crystal_description needle
_exptl_crystal_F_000 1168
_exptl_crystal_size_max 0.55
_exptl_crystal_size_mid 0.12
_exptl_crystal_size_min 0.08
_refine_diff_density_max 1.585
_refine_diff_density_min -0.511
_refine_diff_density_rms 0.085
_refine_ls_abs_structure_details 'Flack H D (1983), Acta Cryst. A39, 876-881'
_refine_ls_abs_structure_Flack -0.003(2)
_refine_ls_extinction_method none
_refine_ls_goodness_of_fit_ref 0.982
_refine_ls_hydrogen_treatment constr
_refine_ls_matrix_type full
_refine_ls_number_parameters 543
_refine_ls_number_reflns 12797
_refine_ls_number_restraints 1
_refine_ls_restrained_S_all 0.982
_refine_ls_R_factor_all 0.0174
_refine_ls_R_factor_gt 0.0160
_refine_ls_shift/su_max 0.003
_refine_ls_shift/su_mean 0.000
_refine_ls_structure_factor_coef Fsqd
_refine_ls_weighting_details 'calc w=1/[\s^2^(Fo^2^)+(0.0000P)^2^+0.0000P] where P=(Fo^2^+2Fc^2^)/3'
_refine_ls_weighting_scheme calc
_refine_ls_wR_factor_gt 0.0337
_refine_ls_wR_factor_ref 0.0341
_reflns_number_gt 12371
_reflns_number_total 12797
_reflns_threshold_expression >2sigma(I)
_cod_data_source_file ic4014569_si_002_3.cif
_cod_data_source_block ju082306
_cod_original_sg_symbol_Hall P2yb
_cod_database_code 4335788

loop_
_symmetry_equiv_pos_as_xyz
'x, y, z'
'-x, y+1/2, -z'

loop_
_atom_site_label
_atom_site_type_symbol
_atom_site_fract_x
_atom_site_fract_y
_atom_site_fract_z
_atom_site_U_iso_or_equiv
_atom_site_adp_type
_atom_site_occupancy
_atom_site_symmetry_multiplicity
_atom_site_calc_flag
_atom_site_refinement_flags
Au1 Au 0.240674(7) 0.225097(6) 0.368625(6) 0.01415(2) Uani 1 1 d .
Au2 Au 0.645926(7) 0.486954(6) 0.226648(6) 0.01523(2) Uani 1 1 d .
P2 P 0.67879(5) 0.32823(5) 0.16106(4) 0.01535(12) Uani 1 1 d .
P1 P 0.14902(5) 0.06797(5) 0.35777(4) 0.01453(12) Uani 1 1 d .
C1 C 0.0972(2) 0.03478(19) 0.23848(17) 0.0165(5) Uani 1 1 d .
C2 C 0.32489(19) 0.36316(18) 0.37912(17) 0.0152(5) Uani 1 1 d .
N2 N 0.43290(16) 0.48709(18) 0.45348(14) 0.0197(4) Uani 1 1 d .
N3 N 0.40119(17) 0.52277(15) 0.36864(15) 0.0181(4) Uani 1 1 d .
N1 N 0.38648(17) 0.39214(16) 0.45824(15) 0.0176(4) Uani 1 1 d .
H1 H 0.3952 0.3521 0.5083 0.021 Uiso 1 1 calc R
N4 N 0.57017(17) 0.66250(15) 0.34453(14) 0.0157(4) Uani 1 1 d .
H4 H 0.5130 0.6265 0.3533 0.019 Uiso 1 1 calc R
C5 C 0.8156(2) 0.7221(2) 0.25510(18) 0.0244(5) Uani 1 1 d .
H5A H 0.8281 0.7981 0.2428 0.029 Uiso 1 1 calc R
H5B H 0.8068 0.6847 0.1947 0.029 Uiso 1 1 calc R
C4 C 0.71515(19) 0.7122(2) 0.29753(17) 0.0188(5) Uani 1 1 d .
C3 C 0.6413(2) 0.62884(19) 0.29003(16) 0.0165(5) Uani 1 1 d .
C8 C 0.5981(2) 0.2179(2) -0.00304(18) 0.0236(5) Uani 1 1 d .
H8 H 0.6042 0.1545 0.0328 0.028 Uiso 1 1 calc R
C9 C 0.5612(2) 0.2132(3) -0.09712(19) 0.0292(6) Uani 1 1 d .
H9 H 0.5416 0.1469 -0.1255 0.035 Uiso 1 1 calc R
C7 C 0.6263(2) 0.3150(2) 0.03929(17) 0.0179(5) Uani 1 1 d .
C6 C 0.82197(19) 0.31661(19) 0.16436(18) 0.0173(5) Uani 1 1 d .
N6 N 0.68503(19) 0.78747(18) 0.35546(17) 0.0224(5) Uani 1 1 d .
N5 N 0.59598(18) 0.75701(17) 0.38414(16) 0.0202(5) Uani 1 1 d .
C13 C 0.54783(19) 0.2159(2) 0.26501(16) 0.0188(5) Uani 1 1 d .
H13 H 0.5082 0.2799 0.2642 0.023 Uiso 1 1 calc R
C10 C 0.63842(19) 0.21098(19) 0.21997(16) 0.0179(5) Uani 1 1 d .
C11 C 0.6961(2) 0.1162(2) 0.2221(2) 0.0244(6) Uani 1 1 d .
H11 H 0.7576 0.1119 0.1915 0.029 Uiso 1 1 calc R
C12 C 0.8683(2) 0.2722(2) 0.09145(19) 0.0214(5) Uani 1 1 d .
H12 H 0.8249 0.2483 0.0373 0.026 Uiso 1 1 calc R
C17 C 0.0228(2) -0.0133(2) 0.05393(17) 0.0240(5) Uani 1 1 d .
H17 H -0.0026 -0.0301 -0.0088 0.029 Uiso 1 1 calc R
C20 C 0.2770(2) -0.0413(2) 0.49353(18) 0.0212(5) Uani 1 1 d .
H20 H 0.2669 0.0189 0.5309 0.025 Uiso 1 1 calc R
C14 C 0.03350(19) 0.06228(19) 0.41922(17) 0.0164(5) Uani 1 1 d .
C19 C 0.23072(19) -0.04431(19) 0.40109(17) 0.0163(5) Uani 1 1 d .
C15 C 0.1648(2) 0.0394(2) 0.16986(18) 0.0207(5) Uani 1 1 d .
H15 H 0.2367 0.0600 0.1862 0.025 Uiso 1 1 calc R
C18 C 0.2479(2) -0.13201(19) 0.34604(18) 0.0196(5) Uani 1 1 d .
H18 H 0.2171 -0.1346 0.2829 0.024 Uiso 1 1 calc R
C16 C 0.1283(2) 0.0144(2) 0.07878(18) 0.0237(6) Uani 1 1 d .
H16 H 0.1754 0.0163 0.0331 0.028 Uiso 1 1 calc R
C28 C 0.2889(2) 0.4697(2) 0.22296(17) 0.0192(5) Uani 1 1 d .
H28A H 0.3048 0.5437 0.2064 0.023 Uiso 1 1 calc R
H28B H 0.2108 0.4623 0.2178 0.023 Uiso 1 1 calc R
C31 C -0.0447(2) -0.0165(2) 0.12037(18) 0.0249(5) Uani 1 1 d .
H31 H -0.1171 -0.0347 0.1032 0.030 Uiso 1 1 calc R
C23 C -0.0195(2) 0.1560(2) 0.43436(18) 0.0211(5) Uani 1 1 d .
H23 H 0.0090 0.2225 0.4189 0.025 Uiso 1 1 calc R
C26 C -0.0080(2) -0.0348(2) 0.44408(18) 0.0218(5) Uani 1 1 d .
H26 H 0.0283 -0.0990 0.4346 0.026 Uiso 1 1 calc R
C25 C -0.1555(2) 0.0561(2) 0.4960(2) 0.0284(6) Uani 1 1 d .
H25 H -0.2206 0.0542 0.5215 0.034 Uiso 1 1 calc R
C27 C 0.33532(19) 0.44977(19) 0.32169(17) 0.0153(5) Uani 1 1 d .
C30 C -0.0083(2) 0.0066(2) 0.21216(18) 0.0199(5) Uani 1 1 d .
H30 H -0.0556 0.0033 0.2576 0.024 Uiso 1 1 calc R
C29 C 0.3377(2) -0.1258(2) 0.53084(19) 0.0245(6) Uani 1 1 d .
H29 H 0.3680 -0.1239 0.5941 0.029 Uiso 1 1 calc R
C22 C 0.5731(2) 0.0340(2) 0.31257(19) 0.0245(6) Uani 1 1 d .
H22 H 0.5505 -0.0265 0.3438 0.029 Uiso 1 1 calc R
C24 C -0.1150(2) 0.1519(2) 0.4726(2) 0.0270(6) Uani 1 1 d .
H24 H -0.1519 0.2157 0.4823 0.032 Uiso 1 1 calc R
C21 C 0.5159(2) 0.1276(2) 0.31077(19) 0.0230(5) Uani 1 1 d .
H21 H 0.4542 0.1312 0.3412 0.028 Uiso 1 1 calc R
C39 C 1.0417(2) 0.3003(2) 0.1757(2) 0.0246(6) Uani 1 1 d .
H39 H 1.1166 0.2944 0.1797 0.029 Uiso 1 1 calc R
C44 C 0.3024(2) 0.2235(3) -0.0035(2) 0.0347(6) Uani 1 1 d .
H44A H 0.3425 0.2005 0.0553 0.052 Uiso 1 1 calc R
H44B H 0.3260 0.1832 -0.0548 0.052 Uiso 1 1 calc R
H44C H 0.2266 0.2109 -0.0019 0.052 Uiso 1 1 calc R
C43 C 0.3211(2) 0.3415(2) -0.01769(19) 0.0255(6) Uani 1 1 d .
H43A H 0.2873 0.3621 -0.0804 0.031 Uiso 1 1 calc R
H43B H 0.3983 0.3542 -0.0150 0.031 Uiso 1 1 calc R
C34 C 1.0256(3) 0.6527(2) 0.1828(2) 0.0292(7) Uani 1 1 d .
H34A H 0.9621 0.6698 0.1384 0.035 Uiso 1 1 calc R
H34B H 1.0287 0.5746 0.1905 0.035 Uiso 1 1 calc R
C46 C 0.3545(2) -0.2135(2) 0.47675(19) 0.0225(6) Uani 1 1 d .
H46 H 0.3959 -0.2715 0.5029 0.027 Uiso 1 1 calc R
C41 C 0.3307(2) 0.3944(2) 0.15303(17) 0.0206(5) Uani 1 1 d .
H41A H 0.4082 0.4048 0.1552 0.025 Uiso 1 1 calc R
H41B H 0.3185 0.3201 0.1713 0.025 Uiso 1 1 calc R
C37 C 0.8873(2) 0.3543(2) 0.24253(19) 0.0242(6) Uani 1 1 d .
H37 H 0.8565 0.3854 0.2923 0.029 Uiso 1 1 calc R
C42 C 0.2778(2) 0.4121(2) 0.05412(18) 0.0234(6) Uani 1 1 d .
H42A H 0.2873 0.4874 0.0372 0.028 Uiso 1 1 calc R
H42B H 0.2008 0.3989 0.0518 0.028 Uiso 1 1 calc R
C33 C 1.0151(2) 0.7039(2) 0.2758(2) 0.0295(6) Uani 1 1 d .
H33A H 1.0201 0.7819 0.2690 0.035 Uiso 1 1 calc R
H33B H 1.0756 0.6809 0.3213 0.035 Uiso 1 1 calc R
C47 C 0.3108(2) -0.2159(2) 0.38455(19) 0.0223(5) Uani 1 1 d .
H47 H 0.3236 -0.2751 0.3470 0.027 Uiso 1 1 calc R
C36 C 0.6168(2) 0.4078(2) -0.01454(18) 0.0222(5) Uani 1 1 d .
H36 H 0.6352 0.4744 0.0136 0.027 Uiso 1 1 calc R
C45 C -0.1028(2) -0.0376(2) 0.48280(19) 0.0265(6) Uani 1 1 d .
H45 H -0.1309 -0.1034 0.5000 0.032 Uiso 1 1 calc R
C38 C 0.9963(2) 0.3464(2) 0.2479(2) 0.0256(6) Uani 1 1 d .
H38 H 1.0402 0.3726 0.3009 0.031 Uiso 1 1 calc R
C40 C 0.9782(2) 0.2630(2) 0.0980(2) 0.0238(6) Uani 1 1 d .
H40 H 1.0096 0.2309 0.0489 0.029 Uiso 1 1 calc R
C32 C 0.9119(2) 0.6779(2) 0.3148(2) 0.0268(6) Uani 1 1 d .
H32A H 0.9047 0.5998 0.3192 0.032 Uiso 1 1 calc R
H32B H 0.9153 0.7075 0.3782 0.032 Uiso 1 1 calc R
C35 C 0.5529(2) 0.3061(3) -0.1500(2) 0.0315(7) Uani 1 1 d .
H35 H 0.5281 0.3028 -0.2146 0.038 Uiso 1 1 calc R
C49 C 0.5806(2) 0.4025(3) -0.1089(2) 0.0295(6) Uani 1 1 d .
H49 H 0.5749 0.4655 -0.1452 0.035 Uiso 1 1 calc R
C48 C 1.1247(2) 0.6904(2) 0.1430(2) 0.0297(7) Uani 1 1 d .
H48A H 1.1168 0.7656 0.1260 0.045 Uiso 1 1 calc R
H48B H 1.1339 0.6485 0.0878 0.045 Uiso 1 1 calc R
H48C H 1.1869 0.6814 0.1898 0.045 Uiso 1 1 calc R
C50 C 0.6636(2) 0.0286(2) 0.2688(2) 0.0263(6) Uani 1 1 d .
H50 H 0.7035 -0.0354 0.2708 0.032 Uiso 1 1 calc R

loop_
_atom_site_aniso_label
_atom_site_aniso_U_11
_atom_site_aniso_U_22
_atom_site_aniso_U_33
_atom_site_aniso_U_23
_atom_site_aniso_U_13
_atom_site_aniso_U_12
Au1 0.01412(4) 0.01096(4) 0.01751(4) 0.00007(3) 0.00262(3) -0.00168(3)
Au2 0.01801(5) 0.01207(4) 0.01544(4) -0.00118(3) 0.00157(3) 0.00187(3)
P2 0.0163(3) 0.0132(3) 0.0162(3) -0.0017(2) 0.0009(2) 0.0019(2)
P1 0.0144(3) 0.0115(3) 0.0179(3) -0.0012(2) 0.0026(2) -0.0015(2)
C1 0.0176(12) 0.0113(11) 0.0206(13) 0.0010(9) 0.0017(10) 0.0013(9)
C2 0.0138(11) 0.0121(11) 0.0206(12) 0.0012(8) 0.0055(10) -0.0017(8)
N2 0.0244(11) 0.0141(9) 0.0206(10) -0.0002(9) 0.0026(8) -0.0052(9)
N3 0.0191(11) 0.0128(10) 0.0229(11) 0.0004(7) 0.0044(9) -0.0013(8)
N1 0.0211(11) 0.0128(10) 0.0188(11) 0.0022(7) 0.0015(9) -0.0018(8)
N4 0.0188(11) 0.0099(9) 0.0189(10) -0.0002(7) 0.0045(8) -0.0024(8)
C5 0.0214(13) 0.0263(13) 0.0261(13) 0.0051(12) 0.0056(10) -0.0046(12)
C4 0.0200(12) 0.0169(12) 0.0196(12) 0.0033(9) 0.0028(10) -0.0001(10)
C3 0.0202(13) 0.0169(12) 0.0128(11) 0.0017(8) 0.0038(10) 0.0020(9)
C8 0.0209(12) 0.0222(13) 0.0267(13) -0.0064(11) -0.0007(10) 0.0039(11)
C9 0.0250(14) 0.0365(17) 0.0249(14) -0.0125(12) -0.0017(11) 0.0056(13)
C7 0.0145(12) 0.0223(13) 0.0166(12) -0.0021(9) 0.0012(10) 0.0006(9)
C6 0.0155(12) 0.0141(12) 0.0219(13) 0.0029(9) 0.0006(10) 0.0003(9)
N6 0.0225(12) 0.0159(11) 0.0289(13) -0.0018(9) 0.0040(10) -0.0017(9)
N5 0.0231(12) 0.0129(10) 0.0249(11) -0.0041(8) 0.0048(9) -0.0015(8)
C13 0.0196(12) 0.0179(12) 0.0181(11) 0.0003(9) -0.0002(9) 0.0016(10)
C10 0.0204(12) 0.0157(12) 0.0169(12) -0.0012(9) -0.0003(10) 0.0004(9)
C11 0.0238(14) 0.0193(13) 0.0308(15) 0.0006(10) 0.0063(12) 0.0045(10)
C12 0.0186(13) 0.0196(13) 0.0256(14) -0.0005(10) 0.0018(11) 0.0014(10)
C17 0.0328(14) 0.0191(12) 0.0189(12) -0.0025(11) -0.0013(10) 0.0021(12)
C20 0.0222(13) 0.0208(13) 0.0200(13) -0.0024(9) 0.0009(10) -0.0001(10)
C14 0.0159(12) 0.0158(11) 0.0179(12) -0.0017(9) 0.0037(10) -0.0011(9)
C19 0.0138(11) 0.0148(11) 0.0206(12) 0.0013(9) 0.0032(9) -0.0007(8)
C15 0.0169(13) 0.0204(13) 0.0252(14) -0.0006(10) 0.0042(11) 0.0005(10)
C18 0.0226(14) 0.0163(12) 0.0196(12) -0.0001(9) 0.0017(10) 0.0007(9)
C16 0.0286(15) 0.0227(14) 0.0211(13) -0.0006(9) 0.0084(11) 0.0059(10)
C28 0.0185(12) 0.0153(13) 0.0234(12) 0.0047(9) 0.0020(10) 0.0015(9)
C31 0.0225(13) 0.0256(14) 0.0250(13) -0.0021(12) -0.0034(10) -0.0054(12)
C23 0.0208(13) 0.0188(12) 0.0242(13) -0.0008(10) 0.0051(11) 0.0000(10)
C26 0.0236(13) 0.0166(13) 0.0263(13) 0.0010(9) 0.0071(11) -0.0030(10)
C25 0.0198(14) 0.0384(17) 0.0289(15) -0.0001(12) 0.0107(12) -0.0039(12)
C27 0.0138(12) 0.0115(11) 0.0210(12) 0.0020(9) 0.0034(10) -0.0002(9)
C30 0.0172(12) 0.0205(14) 0.0223(13) -0.0002(10) 0.0031(10) -0.0011(10)
C29 0.0236(14) 0.0272(14) 0.0212(14) 0.0038(10) -0.0024(11) 0.0001(11)
C22 0.0322(16) 0.0195(13) 0.0213(14) 0.0031(10) 0.0012(12) -0.0051(11)
C24 0.0233(14) 0.0307(15) 0.0277(15) -0.0019(11) 0.0067(12) 0.0071(11)
C21 0.0219(14) 0.0261(14) 0.0209(13) 0.0007(10) 0.0027(11) -0.0022(11)
C39 0.0159(13) 0.0218(13) 0.0353(16) 0.0107(11) 0.0008(12) -0.0006(10)
C44 0.0417(17) 0.0340(16) 0.0284(15) -0.0032(13) 0.0043(12) -0.0051(15)
C43 0.0206(14) 0.0365(16) 0.0196(13) 0.0027(11) 0.0030(11) 0.0003(11)
C34 0.0266(16) 0.0276(16) 0.0346(17) 0.0015(12) 0.0086(13) 0.0022(12)
C46 0.0139(13) 0.0219(13) 0.0316(15) 0.0056(10) 0.0034(11) 0.0019(10)
C41 0.0177(13) 0.0235(13) 0.0201(13) 0.0043(10) 0.0010(10) 0.0017(10)
C37 0.0234(14) 0.0251(14) 0.0232(14) 0.0006(10) -0.0003(11) 0.0016(11)
C42 0.0201(14) 0.0293(15) 0.0206(14) 0.0056(10) 0.0020(11) 0.0008(11)
C33 0.0211(14) 0.0411(19) 0.0269(15) 0.0039(12) 0.0045(11) 0.0012(12)
C47 0.0213(14) 0.0157(12) 0.0306(15) 0.0006(10) 0.0059(11) 0.0030(10)
C36 0.0202(13) 0.0253(14) 0.0208(13) 0.0015(10) 0.0016(11) -0.0052(10)
C45 0.0243(14) 0.0264(15) 0.0306(15) 0.0009(11) 0.0100(12) -0.0068(11)
C38 0.0210(14) 0.0246(14) 0.0287(15) 0.0053(11) -0.0062(11) -0.0036(11)
C40 0.0204(14) 0.0206(13) 0.0313(15) 0.0019(10) 0.0072(11) 0.0022(10)
C32 0.0218(14) 0.0356(16) 0.0232(14) 0.0054(11) 0.0041(11) -0.0003(12)
C35 0.0254(16) 0.050(2) 0.0188(14) -0.0047(12) 0.0012(12) -0.0016(13)
C49 0.0250(15) 0.0421(18) 0.0210(14) 0.0057(12) 0.0011(12) -0.0063(12)
C48 0.0288(16) 0.0275(15) 0.0352(17) 0.0066(12) 0.0136(13) 0.0051(12)
C50 0.0346(16) 0.0137(12) 0.0309(16) 0.0019(10) 0.0060(13) 0.0066(11)

loop_
_atom_type_symbol
_atom_type_description
_atom_type_scat_dispersion_real
_atom_type_scat_dispersion_imag
_atom_type_scat_source
C C 0.0033 0.0016 'International Tables Vol C Tables 4.2.6.8 and 6.1.1.4'
H H 0.0000 0.0000 'International Tables Vol C Tables 4.2.6.8 and 6.1.1.4'
N N 0.0061 0.0033 'International Tables Vol C Tables 4.2.6.8 and 6.1.1.4'
P P 0.1023 0.0942 'International Tables Vol C Tables 4.2.6.8 and 6.1.1.4'
Au Au -2.0133 8.8022 'International Tables Vol C Tables 4.2.6.8 and 6.1.1.4'

loop_
_geom_angle_atom_site_label_1
_geom_angle_atom_site_label_2
_geom_angle_atom_site_label_3
_geom_angle
C2 Au1 P1 178.85(7)
C3 Au2 P2 171.15(7)
C10 P2 C7 107.09(11)
C10 P2 C6 105.39(11)
C7 P2 C6 104.97(12)
C10 P2 Au2 116.02(8)
C7 P2 Au2 115.11(8)
C6 P2 Au2 107.27(8)
C14 P1 C19 105.16(11)
C14 P1 C1 104.07(12)
C19 P1 C1 105.70(11)
C14 P1 Au1 115.89(8)
C19 P1 Au1 112.66(8)
C1 P1 Au1 112.43(8)
C30 C1 C15 118.3(2)
C30 C1 P1 122.42(19)
C15 C1 P1 119.3(2)
N1 C2 C27 102.0(2)
N1 C2 Au1 122.27(17)
C27 C2 Au1 135.64(19)
N3 N2 N1 105.55(19)
N2 N3 C27 109.2(2)
N2 N1 C2 114.02(19)
N2 N1 H1 123.0
C2 N1 H1 123.0
N5 N4 C3 112.7(2)
N5 N4 H4 123.7
C3 N4 H4 123.7
C4 C5 C32 113.9(2)
C4 C5 H5A 108.8
C32 C5 H5A 108.8
C4 C5 H5B 108.8
C32 C5 H5B 108.8
H5A C5 H5B 107.7
N6 C4 C3 109.3(2)
N6 C4 C5 121.5(2)
C3 C4 C5 129.1(2)
N4 C3 C4 102.3(2)
N4 C3 Au2 127.62(18)
C4 C3 Au2 129.77(18)
C9 C8 C7 120.4(3)
C9 C8 H8 119.8
C7 C8 H8 119.8
C8 C9 C35 119.9(3)
C8 C9 H9 120.1
C35 C9 H9 120.1
C8 C7 C36 119.1(2)
C8 C7 P2 123.4(2)
C36 C7 P2 117.42(19)
C12 C6 C37 119.1(2)
C12 C6 P2 122.1(2)
C37 C6 P2 118.72(19)
N5 N6 C4 108.5(2)
N6 N5 N4 107.2(2)
C21 C13 C10 120.0(2)
C21 C13 H13 120.0
C10 C13 H13 120.0
C13 C10 C11 119.2(2)
C13 C10 P2 119.05(19)
C11 C10 P2 121.70(19)
C50 C11 C10 120.1(2)
C50 C11 H11 119.9
C10 C11 H11 119.9
C40 C12 C6 120.1(3)
C40 C12 H12 120.0
C6 C12 H12 120.0
C31 C17 C16 119.7(2)
C31 C17 H17 120.1
C16 C17 H17 120.1
C29 C20 C19 120.0(2)
C29 C20 H20 120.0
C19 C20 H20 120.0
C23 C14 C26 119.7(2)
C23 C14 P1 118.91(19)
C26 C14 P1 121.19(19)
C20 C19 C18 119.6(2)
C20 C19 P1 117.56(19)
C18 C19 P1 122.79(19)
C16 C15 C1 120.8(2)
C16 C15 H15 119.6
C1 C15 H15 119.6
C47 C18 C19 119.5(2)
C47 C18 H18 120.2
C19 C18 H18 120.2
C15 C16 C17 120.0(2)
C15 C16 H16 120.0
C17 C16 H16 120.0
C27 C28 C41 113.7(2)
C27 C28 H28A 108.8
C41 C28 H28A 108.8
C27 C28 H28B 108.8
C41 C28 H28B 108.8
H28A C28 H28B 107.7
C17 C31 C30 120.6(2)
C17 C31 H31 119.7
C30 C31 H31 119.7
C14 C23 C24 119.6(2)
C14 C23 H23 120.2
C24 C23 H23 120.2
C45 C26 C14 120.0(2)
C45 C26 H26 120.0
C14 C26 H26 120.0
C24 C25 C45 120.8(3)
C24 C25 H25 119.6
C45 C25 H25 119.6
N3 C27 C2 109.2(2)
N3 C27 C28 120.3(2)
C2 C27 C28 130.5(2)
C31 C30 C1 120.5(2)
C31 C30 H30 119.7
C1 C30 H30 119.7
C20 C29 C46 120.7(3)
C20 C29 H29 119.7
C46 C29 H29 119.7
C21 C22 C50 119.9(2)
C21 C22 H22 120.0
C50 C22 H22 120.0
C25 C24 C23 120.2(3)
C25 C24 H24 119.9
C23 C24 H24 119.9
C13 C21 C22 120.5(2)
C13 C21 H21 119.8
C22 C21 H21 119.8
C40 C39 C38 120.3(3)
C40 C39 H39 119.9
C38 C39 H39 119.9
C43 C44 H44A 109.5
C43 C44 H44B 109.5
H44A C44 H44B 109.5
C43 C44 H44C 109.5
H44A C44 H44C 109.5
H44B C44 H44C 109.5
C44 C43 C42 113.5(2)
C44 C43 H43A 108.9
C42 C43 H43A 108.9
C44 C43 H43B 108.9
C42 C43 H43B 108.9
H43A C43 H43B 107.7
C33 C34 C48 112.1(3)
C33 C34 H34A 109.2
C48 C34 H34A 109.2
C33 C34 H34B 109.2
C48 C34 H34B 109.2
H34A C34 H34B 107.9
C47 C46 C29 119.6(2)
C47 C46 H46 120.2
C29 C46 H46 120.2
C42 C41 C28 112.7(2)
C42 C41 H41A 109.1
C28 C41 H41A 109.1
C42 C41 H41B 109.1
C28 C41 H41B 109.1
H41A C41 H41B 107.8
C38 C37 C6 120.5(3)
C38 C37 H37 119.8
C6 C37 H37 119.8
C41 C42 C43 113.9(2)
C41 C42 H42A 108.8
C43 C42 H42A 108.8
C41 C42 H42B 108.8
C43 C42 H42B 108.8
H42A C42 H42B 107.7
C34 C33 C32 114.6(2)
C34 C33 H33A 108.6
C32 C33 H33A 108.6
C34 C33 H33B 108.6
C32 C33 H33B 108.6
H33A C33 H33B 107.6
C46 C47 C18 120.6(2)
C46 C47 H47 119.7
C18 C47 H47 119.7
C49 C36 C7 120.2(3)
C49 C36 H36 119.9
C7 C36 H36 119.9
C25 C45 C26 119.7(3)
C25 C45 H45 120.2
C26 C45 H45 120.2
C37 C38 C39 120.0(3)
C37 C38 H38 120.0
C39 C38 H38 120.0
C39 C40 C12 120.1(3)
C39 C40 H40 120.0
C12 C40 H40 120.0
C5 C32 C33 112.2(2)
C5 C32 H32A 109.2
C33 C32 H32A 109.2
C5 C32 H32B 109.2
C33 C32 H32B 109.2
H32A C32 H32B 107.9
C49 C35 C9 120.2(3)
C49 C35 H35 119.9
C9 C35 H35 119.9
C35 C49 C36 120.2(3)
C35 C49 H49 119.9
C36 C49 H49 119.9
C34 C48 H48A 109.5
C34 C48 H48B 109.5
H48A C48 H48B 109.5
C34 C48 H48C 109.5
H48A C48 H48C 109.5
H48B C48 H48C 109.5
C11 C50 C22 120.2(3)
C11 C50 H50 119.9
C22 C50 H50 119.9

loop_
_geom_bond_atom_site_label_1
_geom_bond_atom_site_label_2
_geom_bond_distance
Au1 C2 2.037(2)
Au1 P1 2.2913(6)
Au2 C3 2.014(2)
Au2 P2 2.2761(6)
P2 C10 1.814(2)
P2 C7 1.815(3)
P2 C6 1.821(3)
P1 C14 1.817(2)
P1 C19 1.818(2)
P1 C1 1.820(3)
C1 C30 1.392(4)
C1 C15 1.399(4)
C2 N1 1.354(3)
C2 C27 1.390(3)
N2 N3 1.324(3)
N2 N1 1.339(3)
N3 C27 1.365(3)
N1 H1 0.8800
N4 N5 1.344(3)
N4 C3 1.345(3)
N4 H4 0.8800
C5 C4 1.494(3)
C5 C32 1.513(4)
C5 H5A 0.9900
C5 H5B 0.9900
C4 N6 1.356(3)
C4 C3 1.403(3)
C8 C9 1.387(4)
C8 C7 1.394(4)
C8 H8 0.9500
C9 C35 1.396(4)
C9 H9 0.9500
C7 C36 1.402(4)
C6 C12 1.394(4)
C6 C37 1.400(4)
N6 N5 1.313(3)
C13 C21 1.383(4)
C13 C10 1.398(3)
C13 H13 0.9500
C10 C11 1.399(3)
C11 C50 1.385(4)
C11 H11 0.9500
C12 C40 1.393(4)
C12 H12 0.9500
C17 C31 1.373(4)
C17 C16 1.388(4)
C17 H17 0.9500
C20 C29 1.383(4)
C20 C19 1.395(4)
C20 H20 0.9500
C14 C23 1.391(3)
C14 C26 1.398(3)
C19 C18 1.397(3)
C15 C16 1.380(4)
C15 H15 0.9500
C18 C47 1.397(3)
C18 H18 0.9500
C16 H16 0.9500
C28 C27 1.499(4)
C28 C41 1.534(3)
C28 H28A 0.9900
C28 H28B 0.9900
C31 C30 1.384(4)
C31 H31 0.9500
C23 C24 1.400(4)
C23 H23 0.9500
C26 C45 1.394(4)
C26 H26 0.9500
C25 C24 1.371(4)
C25 C45 1.383(4)
C25 H25 0.9500
C30 H30 0.9500
C29 C46 1.388(4)
C29 H29 0.9500
C22 C21 1.383(4)
C22 C50 1.386(4)
C22 H22 0.9500
C24 H24 0.9500
C21 H21 0.9500
C39 C40 1.382(4)
C39 C38 1.388(4)
C39 H39 0.9500
C44 C43 1.524(4)
C44 H44A 0.9800
C44 H44B 0.9800
C44 H44C 0.9800
C43 C42 1.527(4)
C43 H43A 0.9900
C43 H43B 0.9900
C34 C33 1.519(4)
C34 C48 1.529(4)
C34 H34A 0.9900
C34 H34B 0.9900
C46 C47 1.382(4)
C46 H46 0.9500
C41 C42 1.522(4)
C41 H41A 0.9900
C41 H41B 0.9900
C37 C38 1.381(4)
C37 H37 0.9500
C42 H42A 0.9900
C42 H42B 0.9900
C33 C32 1.530(4)
C33 H33A 0.9900
C33 H33B 0.9900
C47 H47 0.9500
C36 C49 1.390(4)
C36 H36 0.9500
C45 H45 0.9500
C38 H38 0.9500
C40 H40 0.9500
C32 H32A 0.9900
C32 H32B 0.9900
C35 C49 1.379(4)
C35 H35 0.9500
C49 H49 0.9500
C48 H48A 0.9800
C48 H48B 0.9800
C48 H48C 0.9800
C50 H50 0.9500
